data_7122882
loop_
_publ_author_name
'Chorazy, Szymon'
'Zakrzewski, Jakub J.'
'Reczy\'nski, Mateusz'
'Sieklucka, Barbara'

_publ_section_title
;
 Multi-colour uranyl emission efficiently tuned by hexacyanidometallates
 within hybrid coordination frameworks
;
_journal_name_full 'Chemical Communications'
_journal_paper_doi 10.1039/C8CC09757G
_journal_year 2019
_chemical_formula_moiety 'C52 H34 Ir2 N20 O19 U4'
_chemical_formula_sum 'C52 H34 Ir2 N20 O19 U4'
_chemical_formula_weight 2579.51
_space_group_IT_number 56
_symmetry_cell_setting orthorhombic
_symmetry_Int_Tables_number 56
_symmetry_space_group_name_Hall '-P 2ab 2ac'
_symmetry_space_group_name_H-M 'P c c n'
_atom_sites_solution_hydrogens mixed
_audit_conform_dict_location ftp://ftp.iucr.org/pub/cif_core.dic
_audit_conform_dict_name cif_core.dic
_audit_conform_dict_version 2.4.3
_audit_creation_date 2018-07-10T12:09:53-00:00
_audit_creation_method 'WinGX routine CIF_UPDATE'
_audit_update_record
;
2018-07-24 deposited with the CCDC.
2019-01-21 downloaded from the CCDC.
;
_cell_angle_alpha 90
_cell_angle_beta 90
_cell_angle_gamma 90
_cell_formula_units_Z 2
_cell_length_a 15.3955(13)
_cell_length_b 15.9373(13)
_cell_length_c 12.8288(11)
_cell_measurement_reflns_used 23232
_cell_measurement_temperature 293(2)
_cell_measurement_theta_max 25.681
_cell_measurement_theta_min 2.646
_cell_measurement_wavelength 0.71073
_cell_volume 3147.7(5)
_computing_molecular_graphics 'Ortep for Windows (Farrugia, 2012)'
_computing_publication_material 'WinGX publication routines (Farrugia, 2012)'
_computing_structure_refinement 'SHELXL-2014/7 (Sheldrick, 2014)'
_diffrn_ambient_temperature 293(2)
_diffrn_measured_fraction_theta_full 0.999
_diffrn_measured_fraction_theta_max 0.999
_diffrn_measurement_device_type 'D8Quest Eco Photon50'
_diffrn_measurement_method \w
_diffrn_radiation_monochromator graphite
_diffrn_radiation_probe x-ray
_diffrn_radiation_type MoK\a
_diffrn_radiation_wavelength 0.71073
_diffrn_reflns_av_R_equivalents 0.0943
_diffrn_reflns_av_unetI/netI 0.0478
_diffrn_reflns_Laue_measured_fraction_full 0.999
_diffrn_reflns_Laue_measured_fraction_max 0.999
_diffrn_reflns_limit_h_max 18
_diffrn_reflns_limit_h_min -18
_diffrn_reflns_limit_k_max 19
_diffrn_reflns_limit_k_min -19
_diffrn_reflns_limit_l_max 15
_diffrn_reflns_limit_l_min -15
_diffrn_reflns_number 23232
_diffrn_reflns_point_group_measured_fraction_full 0.999
_diffrn_reflns_point_group_measured_fraction_max 0.999
_diffrn_reflns_theta_full 25.242
_diffrn_reflns_theta_max 25.681
_diffrn_reflns_theta_min 2.646
_diffrn_standards_interval_time 0
_diffrn_standards_number 0
_exptl_absorpt_coefficient_mu 14.552
_exptl_absorpt_correction_T_max 0.594
_exptl_absorpt_correction_T_min 0.253
_exptl_absorpt_correction_type multi-scan
_exptl_absorpt_process_details 'ABSCOR (Rigaku, 1995)'
_exptl_crystal_colour yellow
_exptl_crystal_density_diffrn 2.722
_exptl_crystal_density_method 'not measured'
_exptl_crystal_description needle
_exptl_crystal_F_000 2320
_exptl_crystal_preparation Luminescent
_exptl_crystal_size_max 0.13
_exptl_crystal_size_mid 0.06
_exptl_crystal_size_min 0.04
_refine_diff_density_max 3.097
_refine_diff_density_min -2.55
_refine_diff_density_rms 0.275
_refine_ls_extinction_method none
_refine_ls_goodness_of_fit_ref 1.084
_refine_ls_hydrogen_treatment mixed
_refine_ls_matrix_type full
_refine_ls_number_constraints 0
_refine_ls_number_parameters 226
_refine_ls_number_reflns 2992
_refine_ls_number_restraints 1
_refine_ls_restrained_S_all 1.083
_refine_ls_R_factor_all 0.0645
_refine_ls_R_factor_gt 0.0455
_refine_ls_shift/su_max 0
_refine_ls_shift/su_mean 0
_refine_ls_structure_factor_coef Fsqd
_refine_ls_weighting_details 'w=1/[\s^2^(Fo^2^)+(0.0585P)^2^+38.4300P] where P=(Fo^2^+2Fc^2^)/3'
_refine_ls_weighting_scheme calc
_refine_ls_wR_factor_gt 0.1117
_refine_ls_wR_factor_ref 0.1186
_reflns_Friedel_coverage 0
_reflns_number_gt 2302
_reflns_number_total 2992
_reflns_threshold_expression 'I > 2\s(I)'
_cod_data_source_file c8cc09757g2.cif
_cod_data_source_block shelx_CCDC2
_cod_database_code 7122882

loop_
_symmetry_equiv_pos_as_xyz
'x, y, z'
'-x+1/2, -y+1/2, z'
'-x, y+1/2, -z+1/2'
'x+1/2, -y, -z+1/2'
'-x, -y, -z'
'x-1/2, y-1/2, -z'
'x, -y-1/2, z-1/2'
'-x-1/2, y, z-1/2'

loop_
_atom_site_label
_atom_site_type_symbol
_atom_site_fract_x
_atom_site_fract_y
_atom_site_fract_z
_atom_site_U_iso_or_equiv
_atom_site_adp_type
_atom_site_occupancy
_atom_site_site_symmetry_order
_atom_site_calc_flag
_atom_site_refinement_flags_posn
_atom_site_refinement_flags_adp
_atom_site_refinement_flags_occupancy
U1 U 0.38076(3) 0.21496(3) 0.79936(4) 0.02544(16) Uani 1 1 d . . .
Ir1 Ir 0.5 0.5 1 0.02050(18) Uani 1 2 d S . P
O3 O 0.25 0.25 0.8773(11) 0.033(3) Uani 1 2 d DS T P
O5 O 0.7861(6) 0.5966(5) 0.2158(7) 0.030(2) Uani 1 1 d . . .
O2 O 0.3478(7) 0.2562(7) 0.6783(8) 0.041(2) Uani 1 1 d . . .
O4 O 0.5224(6) 0.2612(6) 0.7595(7) 0.033(2) Uani 1 1 d . . .
N3 N 0.6637(10) 0.3823(8) 0.9690(15) 0.065(5) Uani 1 1 d . . .
O1 O 0.4176(7) 0.1706(6) 0.9186(7) 0.036(2) Uani 1 1 d . . .
C2 C 0.5284(8) 0.5617(8) 0.8653(10) 0.027(3) Uani 1 1 d . . .
N1 N 0.3993(7) 0.3558(7) 0.8813(9) 0.032(3) Uani 1 1 d . . .
C4 C 0.5761(15) 0.2741(9) 0.5911(13) 0.068(6) Uani 1 1 d . . .
H4 H 0.5754 0.2161 0.5837 0.081 Uiso 1 1 calc R U .
C5 C 0.6057(16) 0.3241(10) 0.5116(15) 0.078(8) Uani 1 1 d . . .
H5 H 0.6207 0.2993 0.4485 0.094 Uiso 1 1 calc R U .
C8 C 0.5550(14) 0.3924(9) 0.6914(14) 0.062(6) Uani 1 1 d . . .
H8 H 0.5386 0.4168 0.7543 0.074 Uiso 1 1 calc R U .
C1 C 0.4312(9) 0.4107(8) 0.9231(10) 0.027(3) Uani 1 1 d . . .
C10 C 0.6552(10) 0.4369(9) 0.3355(10) 0.036(3) Uani 1 1 d . . .
H10 H 0.6267 0.3879 0.3161 0.043 Uiso 1 1 calc R U .
C3 C 0.6061(10) 0.4256(9) 0.9800(12) 0.039(4) Uani 1 1 d . . .
C7 C 0.5853(12) 0.4409(10) 0.6131(14) 0.059(5) Uani 1 1 d . . .
H7 H 0.5867 0.4988 0.6225 0.071 Uiso 1 1 calc R U .
C12 C 0.7424(9) 0.5805(7) 0.3895(10) 0.027(3) Uani 1 1 d . . .
H12 H 0.7721 0.6291 0.4078 0.032 Uiso 1 1 calc R U .
N2 N 0.5446(8) 0.5999(7) 0.7955(9) 0.035(3) Uani 1 1 d . . .
C9 C 0.6542(9) 0.4615(8) 0.4374(10) 0.025(3) Uani 1 1 d . . .
N4 N 0.5483(7) 0.3095(7) 0.6790(9) 0.031(3) Uani 1 1 d . . .
C11 C 0.6976(10) 0.4834(9) 0.2612(10) 0.033(3) Uani 1 1 d . . .
H11 H 0.6962 0.4671 0.1916 0.04 Uiso 1 1 calc R U .
N5 N 0.7420(7) 0.5539(6) 0.2903(8) 0.025(2) Uani 1 1 d . . .
C6 C 0.6138(9) 0.4090(8) 0.5219(10) 0.025(3) Uani 1 1 d . . .
C13 C 0.6977(9) 0.5345(8) 0.4649(10) 0.029(3) Uani 1 1 d . . .
H13 H 0.697 0.5529 0.5337 0.035 Uiso 1 1 calc R U .
O1S O 0.75 0.25 0.325(4) 0.079(13) Uani 0.5 2 d S T P
H3 H 0.25 0.25 0.947(2) 0.10(11) Uiso 1 2 d DS . P

loop_
_atom_site_aniso_label
_atom_site_aniso_U_11
_atom_site_aniso_U_22
_atom_site_aniso_U_33
_atom_site_aniso_U_23
_atom_site_aniso_U_13
_atom_site_aniso_U_12
U1 0.0326(3) 0.0194(2) 0.0244(3) -0.0017(2) 0.0006(2) -0.0055(2)
Ir1 0.0259(3) 0.0127(3) 0.0229(3) -0.0039(3) 0.0018(3) -0.0062(3)
O3 0.032(7) 0.027(6) 0.039(9) 0 0 -0.016(6)
O5 0.041(5) 0.024(4) 0.024(5) 0.009(4) -0.001(4) -0.013(4)
O2 0.043(6) 0.037(5) 0.042(6) 0.008(5) -0.016(5) -0.011(5)
O4 0.039(6) 0.031(5) 0.030(5) 0.005(4) 0.009(4) -0.010(4)
N3 0.048(9) 0.033(7) 0.115(14) 0.000(8) 0.025(9) 0.006(7)
O1 0.044(6) 0.035(5) 0.031(5) 0.000(4) 0.000(4) -0.010(4)
C2 0.027(7) 0.025(6) 0.029(7) -0.019(6) 0.010(5) 0.000(5)
N1 0.031(6) 0.025(5) 0.040(7) -0.014(5) 0.002(5) -0.014(5)
C4 0.137(18) 0.026(8) 0.040(9) -0.006(7) 0.046(11) -0.013(9)
C5 0.15(2) 0.023(7) 0.060(12) -0.013(8) 0.062(13) -0.027(10)
C8 0.109(16) 0.025(7) 0.051(10) -0.008(8) 0.047(11) -0.019(9)
C1 0.036(8) 0.025(7) 0.022(6) 0.004(5) 0.011(6) 0.000(6)
C10 0.046(9) 0.035(7) 0.026(7) 0.002(6) -0.004(6) -0.020(7)
C3 0.043(9) 0.023(6) 0.052(9) 0.001(7) 0.004(7) -0.015(7)
C7 0.088(14) 0.032(8) 0.057(10) -0.013(8) 0.044(10) -0.026(9)
C12 0.034(7) 0.021(5) 0.026(6) 0.001(5) 0.010(6) -0.004(5)
N2 0.052(8) 0.030(6) 0.023(6) 0.009(5) 0.011(6) -0.007(5)
C9 0.026(7) 0.023(6) 0.027(7) 0.008(5) 0.000(5) -0.007(5)
N4 0.032(6) 0.032(6) 0.029(6) -0.003(5) 0.006(5) -0.011(5)
C11 0.050(9) 0.032(7) 0.016(6) -0.001(5) -0.002(6) -0.009(7)
N5 0.028(6) 0.022(5) 0.025(5) 0.006(5) 0.004(5) -0.008(4)
C6 0.026(7) 0.026(6) 0.024(6) 0.001(5) 0.006(5) -0.003(5)
C13 0.041(8) 0.031(7) 0.016(6) -0.002(5) 0.008(5) 0.002(6)
O1S 0.034(19) 0.047(18) 0.16(4) 0 0 -0.005(16)

loop_
_atom_type_symbol
_atom_type_description
_atom_type_scat_dispersion_real
_atom_type_scat_dispersion_imag
_atom_type_scat_source
C C 0.0033 0.0016 'International Tables Vol C Tables 4.2.6.8 and 6.1.1.4'
H H 0 0 'International Tables Vol C Tables 4.2.6.8 and 6.1.1.4'
Ir Ir -1.4442 7.9887 'International Tables Vol C Tables 4.2.6.8 and 6.1.1.4'
N N 0.0061 0.0033 'International Tables Vol C Tables 4.2.6.8 and 6.1.1.4'
O O 0.0106 0.006 'International Tables Vol C Tables 4.2.6.8 and 6.1.1.4'
U U -9.6767 9.6646 'International Tables Vol C Tables 4.2.6.8 and 6.1.1.4'

loop_
_geom_angle_atom_site_label_1
_geom_angle_atom_site_label_2
_geom_angle_atom_site_label_3
_geom_angle
_geom_angle_site_symmetry_1
_geom_angle_site_symmetry_3
O2 U1 O1 177.4(5) . .
O2 U1 O3 92.3(5) . .
O1 U1 O3 90.1(4) . .
O2 U1 O4 87.6(4) . .
O1 U1 O4 90.9(4) . .
O3 U1 O4 145.3(2) . .
O2 U1 O5 92.7(4) . 6_556
O1 U1 O5 87.2(4) . 6_556
O3 U1 O5 72.3(2) . 6_556
O4 U1 O5 142.4(3) . 6_556
O2 U1 N2 88.6(5) . 3_646
O1 U1 N2 88.9(4) . 3_646
O3 U1 N2 142.4(3) . 3_646
O4 U1 N2 72.3(4) . 3_646
O5 U1 N2 70.1(4) 6_556 3_646
O2 U1 N1 94.0(4) . .
O1 U1 N1 87.6(4) . .
O3 U1 N1 72.6(3) . .
O4 U1 N1 72.8(3) . .
O5 U1 N1 144.5(3) 6_556 .
N2 U1 N1 144.9(4) 3_646 .
C1 Ir1 C1 180.0(7) . 5_667
C1 Ir1 C3 92.9(6) . 5_667
C1 Ir1 C3 87.1(6) 5_667 5_667
C1 Ir1 C3 87.1(6) . .
C1 Ir1 C3 92.9(6) 5_667 .
C3 Ir1 C3 180.0(7) 5_667 .
C1 Ir1 C2 92.2(5) . .
C1 Ir1 C2 87.8(5) 5_667 .
C3 Ir1 C2 89.9(5) 5_667 .
C3 Ir1 C2 90.1(5) . .
C1 Ir1 C2 87.8(5) . 5_667
C1 Ir1 C2 92.2(5) 5_667 5_667
C3 Ir1 C2 90.1(5) 5_667 5_667
C3 Ir1 C2 89.9(5) . 5_667
C2 Ir1 C2 180.0(4) . 5_667
U1 O3 U1 128.8(6) 2 .
U1 O3 H3 115.6(3) 2 .
U1 O3 H3 115.6(3) . .
N5 O5 U1 139.3(7) . 6_666
N4 O4 U1 128.2(8) . .
N2 C2 Ir1 175.4(11) . .
C1 N1 U1 160.1(11) . .
N4 C4 C5 119.3(14) . .
N4 C4 H4 120.3 . .
C5 C4 H4 120.3 . .
C6 C5 C4 122.3(15) . .
C6 C5 H5 118.8 . .
C4 C5 H5 118.8 . .
N4 C8 C7 120.3(15) . .
N4 C8 H8 119.9 . .
C7 C8 H8 119.9 . .
N1 C1 Ir1 173.4(12) . .
C9 C10 C11 121.0(12) . .
C9 C10 H10 119.5 . .
C11 C10 H10 119.5 . .
N3 C3 Ir1 178.1(13) . .
C6 C7 C8 122.8(14) . .
C6 C7 H7 118.6 . .
C8 C7 H7 118.6 . .
N5 C12 C13 119.3(11) . .
N5 C12 H12 120.3 . .
C13 C12 H12 120.3 . .
C2 N2 U1 154.7(11) . 3_656
C10 C9 C13 118.6(12) . .
C10 C9 C6 122.4(12) . .
C13 C9 C6 118.8(11) . .
C4 N4 C8 119.8(13) . .
C4 N4 O4 120.1(11) . .
C8 N4 O4 119.7(12) . .
N5 C11 C10 119.4(12) . .
N5 C11 H11 120.3 . .
C10 C11 H11 120.3 . .
C12 N5 O5 120.5(9) . .
C12 N5 C11 121.4(10) . .
O5 N5 C11 118.0(10) . .
C7 C6 C5 115.3(13) . .
C7 C6 C9 123.4(12) . .
C5 C6 C9 121.3(12) . .
C9 C13 C12 120.1(12) . .
C9 C13 H13 119.9 . .
C12 C13 H13 119.9 . .

loop_
_geom_bond_atom_site_label_1
_geom_bond_atom_site_label_2
_geom_bond_distance
_geom_bond_site_symmetry_2
U1 O2 1.761(9) .
U1 O1 1.778(10) .
U1 O3 2.316(6) .
U1 O4 2.357(9) .
U1 O5 2.392(8) 6_556
U1 N2 2.482(11) 3_646
U1 N1 2.495(10) .
Ir1 C1 2.030(14) .
Ir1 C1 2.030(14) 5_667
Ir1 C3 2.035(17) 5_667
Ir1 C3 2.035(17) .
Ir1 C2 2.036(14) .
Ir1 C2 2.036(14) 5_667
O3 U1 2.316(6) 2
O3 H3 0.90(2) .
O5 N5 1.355(12) .
O5 U1 2.392(8) 6_666
O4 N4 1.349(14) .
N3 C3 1.13(2) .
C2 N2 1.111(16) .
N1 C1 1.137(16) .
C4 N4 1.331(18) .
C4 C5 1.37(2) .
C4 H4 0.93 .
C5 C6 1.366(19) .
C5 H5 0.93 .
C8 N4 1.334(17) .
C8 C7 1.35(2) .
C8 H8 0.93 .
C10 C9 1.364(18) .
C10 C11 1.373(19) .
C10 H10 0.93 .
C7 C6 1.35(2) .
C7 H7 0.93 .
C12 N5 1.341(16) .
C12 C13 1.395(17) .
C12 H12 0.93 .
N2 U1 2.482(11) 3_656
C9 C13 1.389(18) .
C9 C6 1.504(17) .
C11 N5 1.367(16) .
C11 H11 0.93 .
C13 H13 0.93 .
